data_4000999
loop_
_publ_author_name
'Ye, Shanghui'
'Liu, Yunqi'
'Di, Chong-an'
'Xi, Hongxia'
'Wu, Weiping'
'Wen, Yugen'
'Lu, Kun'
'Du, Chunyan'
'Liu, Ying'
'Yu, Gui'

_publ_section_title
;
 Wide-Energy-Gap Host Materials for Blue Phosphorescent Organic
 Light-Emitting Diodes
;
_journal_issue 7
_journal_name_full 'Chemistry of Materials'
_journal_page_first 1333
_journal_paper_doi 10.1021/cm8032302
_journal_volume 21
_journal_year 2009
_chemical_formula_moiety 'C44 H30'
_chemical_formula_sum 'C44 H30'
_chemical_formula_weight 558.68
_chemical_name_systematic
; 
 ? 
;
_space_group_IT_number 2
_symmetry_cell_setting triclinic
_symmetry_space_group_name_Hall '-P 1'
_symmetry_space_group_name_H-M 'P -1'
_atom_sites_solution_hydrogens geom
_atom_sites_solution_primary direct
_atom_sites_solution_secondary difmap
_audit_creation_method SHELXL-97
_cell_angle_alpha 111.898(3)
_cell_angle_beta 90.934(3)
_cell_angle_gamma 97.886(2)
_cell_formula_units_Z 2
_cell_length_a 10.9878(6)
_cell_length_b 11.2790(8)
_cell_length_c 12.8651(9)
_cell_measurement_reflns_used 4457
_cell_measurement_temperature 113(2)
_cell_measurement_theta_max 27.1
_cell_measurement_theta_min 2.5
_cell_volume 1461.41(17)
_computing_cell_refinement CrystalClear
_computing_data_collection 'CrystalClear(Rigaku/MSC Inc., 2005)'
_computing_data_reduction CrystalClear
_computing_publication_material 'CrystalStructure 3.7.0'
_computing_structure_refinement 'SHELXL-97 (Sheldrick, 1997)'
_computing_structure_solution 'SHELXS-97 (Sheldrick, 1990)'
_diffrn_ambient_temperature 113(2)
_diffrn_detector_area_resol_mean 14.63
_diffrn_measured_fraction_theta_full 0.996
_diffrn_measured_fraction_theta_max 0.996
_diffrn_measurement_device_type 'Rigaku Saturn CCD area detector'
_diffrn_measurement_method \w
_diffrn_radiation_monochromator confocal
_diffrn_radiation_source 'Rotating anode'
_diffrn_radiation_type MoK\a
_diffrn_radiation_wavelength 0.71070
_diffrn_reflns_av_R_equivalents 0.0507
_diffrn_reflns_av_sigmaI/netI 0.0694
_diffrn_reflns_limit_h_max 13
_diffrn_reflns_limit_h_min -12
_diffrn_reflns_limit_k_max 13
_diffrn_reflns_limit_k_min -13
_diffrn_reflns_limit_l_max 13
_diffrn_reflns_limit_l_min -15
_diffrn_reflns_number 12195
_diffrn_reflns_theta_full 25.00
_diffrn_reflns_theta_max 25.00
_diffrn_reflns_theta_min 1.71
_diffrn_standards_decay_% 0
_diffrn_standards_interval_count 0
_diffrn_standards_interval_time 0
_diffrn_standards_number 0
_exptl_absorpt_coefficient_mu 0.072
_exptl_absorpt_correction_T_max 0.9914
_exptl_absorpt_correction_T_min 0.9872
_exptl_absorpt_correction_type multi-scan
_exptl_absorpt_process_details crystalclear
_exptl_crystal_colour colorless
_exptl_crystal_density_diffrn 1.270
_exptl_crystal_density_method 'not measured'
_exptl_crystal_description block
_exptl_crystal_F_000 588
_exptl_crystal_size_max 0.18
_exptl_crystal_size_mid 0.16
_exptl_crystal_size_min 0.12
_refine_diff_density_max 0.241
_refine_diff_density_min -0.182
_refine_diff_density_rms 0.046
_refine_ls_extinction_coef 0.031(2)
_refine_ls_extinction_expression Fc^*^=kFc[1+0.001xFc^2^\l^3^/sin(2\q)]^-1/4^
_refine_ls_extinction_method SHELXL
_refine_ls_goodness_of_fit_ref 1.107
_refine_ls_hydrogen_treatment constr
_refine_ls_matrix_type full
_refine_ls_number_parameters 398
_refine_ls_number_reflns 5138
_refine_ls_number_restraints 0
_refine_ls_restrained_S_all 1.107
_refine_ls_R_factor_all 0.0753
_refine_ls_R_factor_gt 0.0578
_refine_ls_shift/su_max 0.000
_refine_ls_shift/su_mean 0.000
_refine_ls_structure_factor_coef Fsqd
_refine_ls_weighting_details 'calc w=1/[\s^2^(Fo^2^)+(0.0455P)^2^+0.1568P] where P=(Fo^2^+2Fc^2^)/3'
_refine_ls_weighting_scheme calc
_refine_ls_wR_factor_gt 0.1169
_refine_ls_wR_factor_ref 0.1258
_reflns_number_gt 4192
_reflns_number_total 5138
_reflns_threshold_expression >2sigma(I)
_cod_data_source_file cm8032302_si_001.cif
_cod_data_source_block shelxl
_cod_database_code 4000999

loop_
_symmetry_equiv_pos_as_xyz
'x, y, z'
'-x, -y, -z'

loop_
_atom_site_label
_atom_site_type_symbol
_atom_site_fract_x
_atom_site_fract_y
_atom_site_fract_z
_atom_site_U_iso_or_equiv
_atom_site_adp_type
_atom_site_occupancy
_atom_site_symmetry_multiplicity
_atom_site_calc_flag
_atom_site_refinement_flags
C1 C 0.25968(18) 0.36594(19) -0.03110(15) 0.0199(5) Uani 1 1 d .
C2 C 0.31559(18) 0.26020(19) -0.03745(16) 0.0207(5) Uani 1 1 d .
H2 H 0.3528 0.2152 -0.1040 0.025 Uiso 1 1 calc R
C3 C 0.31807(18) 0.21896(18) 0.05205(16) 0.0205(5) Uani 1 1 d .
H3 H 0.3563 0.1460 0.0451 0.025 Uiso 1 1 calc R
C4 C 0.26563(18) 0.28263(18) 0.15113(15) 0.0190(5) Uani 1 1 d .
C5 C 0.2113(2) 0.3900(2) 0.15828(16) 0.0244(5) Uani 1 1 d .
H5 H 0.1758 0.4362 0.2255 0.029 Uiso 1 1 calc R
C6 C 0.2084(2) 0.4301(2) 0.06950(16) 0.0253(5) Uani 1 1 d .
H6 H 0.1704 0.5034 0.0769 0.030 Uiso 1 1 calc R
C7 C 0.23924(19) 0.40080(19) -0.13325(15) 0.0208(5) Uani 1 1 d .
C8 C 0.3300(2) 0.35471(19) -0.22372(16) 0.0218(5) Uani 1 1 d .
C9 C 0.4564(2) 0.3887(2) -0.21774(17) 0.0262(5) Uani 1 1 d .
H9 H 0.4994 0.4488 -0.1499 0.031 Uiso 1 1 calc R
C10 C 0.5199(2) 0.3337(2) -0.31223(18) 0.0300(5) Uani 1 1 d .
H10 H 0.6071 0.3550 -0.3082 0.036 Uiso 1 1 calc R
C11 C 0.4574(2) 0.2481(2) -0.41244(18) 0.0327(6) Uani 1 1 d .
H11 H 0.5020 0.2124 -0.4766 0.039 Uiso 1 1 calc R
C12 C 0.3312(2) 0.2146(2) -0.41961(17) 0.0303(5) Uani 1 1 d .
H12 H 0.2885 0.1562 -0.4883 0.036 Uiso 1 1 calc R
C13 C 0.2673(2) 0.26731(19) -0.32536(16) 0.0229(5) Uani 1 1 d .
C14 C 0.1351(2) 0.24800(19) -0.30843(16) 0.0237(5) Uani 1 1 d .
C15 C 0.0359(2) 0.1729(2) -0.38326(17) 0.0291(5) Uani 1 1 d .
H15 H 0.0481 0.1234 -0.4592 0.035 Uiso 1 1 calc R
C16 C -0.0808(2) 0.1719(2) -0.34442(18) 0.0328(6) Uani 1 1 d .
H16 H -0.1497 0.1228 -0.3949 0.039 Uiso 1 1 calc R
C17 C -0.0989(2) 0.2415(2) -0.23282(18) 0.0316(6) Uani 1 1 d .
H17 H -0.1794 0.2379 -0.2073 0.038 Uiso 1 1 calc R
C18 C 0.0002(2) 0.3164(2) -0.15843(18) 0.0263(5) Uani 1 1 d .
H18 H -0.0118 0.3630 -0.0818 0.032 Uiso 1 1 calc R
C19 C 0.11690(19) 0.32225(19) -0.19726(16) 0.0221(5) Uani 1 1 d .
C20 C 0.24121(19) 0.54732(19) -0.09941(15) 0.0212(5) Uani 1 1 d .
C21 C 0.1496(2) 0.59762(19) -0.13783(16) 0.0244(5) Uani 1 1 d .
H21 H 0.0808 0.5406 -0.1836 0.029 Uiso 1 1 calc R
C22 C 0.1569(2) 0.7300(2) -0.11048(17) 0.0287(5) Uani 1 1 d .
H22 H 0.0932 0.7630 -0.1369 0.034 Uiso 1 1 calc R
C23 C 0.2575(2) 0.8134(2) -0.04448(17) 0.0305(5) Uani 1 1 d .
H23 H 0.2641 0.9037 -0.0273 0.037 Uiso 1 1 calc R
C24 C 0.3480(2) 0.7656(2) -0.00379(17) 0.0296(5) Uani 1 1 d .
H24 H 0.4158 0.8232 0.0433 0.036 Uiso 1 1 calc R
C25 C 0.3404(2) 0.6341(2) -0.03124(16) 0.0263(5) Uani 1 1 d .
H25 H 0.4038 0.6021 -0.0033 0.032 Uiso 1 1 calc R
C26 C 0.25381(19) 0.23226(18) 0.24658(15) 0.0200(5) Uani 1 1 d .
C27 C 0.12425(18) 0.15613(19) 0.23500(16) 0.0201(5) Uani 1 1 d .
C28 C 0.06994(19) 0.04660(19) 0.14665(17) 0.0235(5) Uani 1 1 d .
H28 H 0.1123 0.0112 0.0810 0.028 Uiso 1 1 calc R
C29 C -0.0477(2) -0.0112(2) 0.15510(18) 0.0287(5) Uani 1 1 d .
H29 H -0.0851 -0.0881 0.0957 0.034 Uiso 1 1 calc R
C30 C -0.1107(2) 0.0427(2) 0.24965(19) 0.0305(5) Uani 1 1 d .
H30 H -0.1909 0.0019 0.2543 0.037 Uiso 1 1 calc R
C31 C -0.0590(2) 0.1548(2) 0.33732(18) 0.0284(5) Uani 1 1 d .
H31 H -0.1034 0.1924 0.4012 0.034 Uiso 1 1 calc R
C32 C 0.06012(19) 0.21137(19) 0.32970(16) 0.0221(5) Uani 1 1 d .
C33 C 0.13926(19) 0.32780(19) 0.40840(16) 0.0222(5) Uani 1 1 d .
C34 C 0.1176(2) 0.4173(2) 0.51212(17) 0.0290(5) Uani 1 1 d .
H34 H 0.0415 0.4075 0.5444 0.035 Uiso 1 1 calc R
C35 C 0.2091(2) 0.5213(2) 0.56777(17) 0.0325(6) Uani 1 1 d .
H35 H 0.1954 0.5834 0.6387 0.039 Uiso 1 1 calc R
C36 C 0.3203(2) 0.5355(2) 0.52091(17) 0.0306(5) Uani 1 1 d .
H36 H 0.3817 0.6077 0.5596 0.037 Uiso 1 1 calc R
C37 C 0.3427(2) 0.44482(19) 0.41762(16) 0.0253(5) Uani 1 1 d .
H37 H 0.4194 0.4538 0.3862 0.030 Uiso 1 1 calc R
C38 C 0.25152(19) 0.34161(19) 0.36163(15) 0.0201(5) Uani 1 1 d .
C39 C 0.35491(19) 0.15376(19) 0.25443(15) 0.0194(5) Uani 1 1 d .
C40 C 0.47869(19) 0.1949(2) 0.24517(16) 0.0225(5) Uani 1 1 d .
H40 H 0.5006 0.2691 0.2272 0.027 Uiso 1 1 calc R
C41 C 0.5698(2) 0.1290(2) 0.26184(16) 0.0269(5) Uani 1 1 d .
H41 H 0.6534 0.1581 0.2547 0.032 Uiso 1 1 calc R
C42 C 0.5402(2) 0.0208(2) 0.28895(16) 0.0275(5) Uani 1 1 d .
H42 H 0.6031 -0.0234 0.3013 0.033 Uiso 1 1 calc R
C43 C 0.4182(2) -0.0217(2) 0.29767(16) 0.0266(5) Uani 1 1 d .
H43 H 0.3968 -0.0959 0.3157 0.032 Uiso 1 1 calc R
C44 C 0.3270(2) 0.04392(19) 0.28016(15) 0.0232(5) Uani 1 1 d .
H44 H 0.2434 0.0132 0.2858 0.028 Uiso 1 1 calc R

loop_
_atom_site_aniso_label
_atom_site_aniso_U_11
_atom_site_aniso_U_22
_atom_site_aniso_U_33
_atom_site_aniso_U_23
_atom_site_aniso_U_13
_atom_site_aniso_U_12
C1 0.0189(11) 0.0193(10) 0.0214(11) 0.0081(8) 0.0000(8) 0.0022(9)
C2 0.0200(11) 0.0195(10) 0.0204(11) 0.0047(8) 0.0032(8) 0.0035(9)
C3 0.0232(12) 0.0144(10) 0.0237(11) 0.0073(8) 0.0003(9) 0.0023(9)
C4 0.0188(11) 0.0176(10) 0.0194(10) 0.0069(8) -0.0010(8) 0.0000(8)
C5 0.0288(13) 0.0244(11) 0.0225(11) 0.0101(9) 0.0066(9) 0.0083(9)
C6 0.0311(13) 0.0236(11) 0.0254(11) 0.0109(9) 0.0036(10) 0.0128(10)
C7 0.0254(12) 0.0194(11) 0.0192(10) 0.0086(8) 0.0004(9) 0.0052(9)
C8 0.0278(12) 0.0204(11) 0.0211(11) 0.0104(8) 0.0028(9) 0.0087(9)
C9 0.0275(13) 0.0272(12) 0.0289(12) 0.0158(9) 0.0021(10) 0.0054(10)
C10 0.0318(13) 0.0315(12) 0.0354(13) 0.0202(10) 0.0107(10) 0.0108(10)
C11 0.0450(16) 0.0284(12) 0.0316(13) 0.0157(10) 0.0179(11) 0.0140(11)
C12 0.0432(15) 0.0258(12) 0.0243(12) 0.0108(9) 0.0069(11) 0.0086(11)
C13 0.0308(13) 0.0204(11) 0.0215(11) 0.0111(9) 0.0039(9) 0.0075(9)
C14 0.0310(13) 0.0188(11) 0.0231(11) 0.0098(9) -0.0004(9) 0.0042(9)
C15 0.0387(14) 0.0234(11) 0.0244(11) 0.0101(9) -0.0017(10) 0.0001(10)
C16 0.0340(14) 0.0313(13) 0.0351(13) 0.0179(10) -0.0072(11) -0.0033(11)
C17 0.0283(13) 0.0275(12) 0.0401(14) 0.0156(10) -0.0003(11) 0.0005(10)
C18 0.0279(13) 0.0233(11) 0.0293(12) 0.0106(9) 0.0028(10) 0.0076(10)
C19 0.0254(12) 0.0216(11) 0.0230(11) 0.0119(9) 0.0007(9) 0.0056(9)
C20 0.0249(12) 0.0238(11) 0.0193(10) 0.0118(8) 0.0051(9) 0.0079(9)
C21 0.0295(13) 0.0229(11) 0.0224(11) 0.0103(9) 0.0031(9) 0.0040(10)
C22 0.0335(14) 0.0265(12) 0.0314(12) 0.0145(10) 0.0061(10) 0.0109(10)
C23 0.0392(14) 0.0173(11) 0.0355(13) 0.0097(9) 0.0123(11) 0.0061(10)
C24 0.0311(13) 0.0255(12) 0.0277(12) 0.0058(9) 0.0038(10) 0.0014(10)
C25 0.0255(13) 0.0273(12) 0.0269(12) 0.0109(9) 0.0001(10) 0.0046(10)
C26 0.0216(12) 0.0177(10) 0.0213(11) 0.0081(8) 0.0008(9) 0.0036(9)
C27 0.0198(11) 0.0203(10) 0.0234(11) 0.0118(8) -0.0011(9) 0.0039(9)
C28 0.0238(12) 0.0237(11) 0.0253(11) 0.0114(9) 0.0004(9) 0.0055(9)
C29 0.0228(12) 0.0239(12) 0.0412(13) 0.0160(10) -0.0076(10) -0.0002(10)
C30 0.0193(12) 0.0326(13) 0.0496(14) 0.0269(11) 0.0010(11) 0.0042(10)
C31 0.0232(12) 0.0341(13) 0.0376(13) 0.0221(10) 0.0070(10) 0.0108(10)
C32 0.0237(12) 0.0242(11) 0.0242(11) 0.0146(9) 0.0013(9) 0.0064(9)
C33 0.0262(12) 0.0244(11) 0.0216(11) 0.0132(9) 0.0029(9) 0.0096(9)
C34 0.0364(14) 0.0305(12) 0.0271(12) 0.0157(10) 0.0095(10) 0.0141(11)
C35 0.0498(16) 0.0261(12) 0.0221(11) 0.0073(9) 0.0037(11) 0.0132(11)
C36 0.0392(14) 0.0208(11) 0.0287(12) 0.0069(9) -0.0064(10) 0.0028(10)
C37 0.0282(13) 0.0225(11) 0.0260(11) 0.0104(9) -0.0004(9) 0.0037(9)
C38 0.0243(12) 0.0190(10) 0.0200(10) 0.0101(8) 0.0003(9) 0.0059(9)
C39 0.0222(12) 0.0207(11) 0.0143(10) 0.0051(8) -0.0002(8) 0.0047(9)
C40 0.0218(12) 0.0231(11) 0.0246(11) 0.0117(9) 0.0004(9) 0.0024(9)
C41 0.0220(12) 0.0339(13) 0.0261(12) 0.0118(9) 0.0048(9) 0.0072(10)
C42 0.0285(13) 0.0316(13) 0.0247(11) 0.0102(9) 0.0030(10) 0.0140(10)
C43 0.0291(13) 0.0239(11) 0.0301(12) 0.0129(9) 0.0034(10) 0.0069(10)
C44 0.0244(12) 0.0231(11) 0.0233(11) 0.0100(9) 0.0020(9) 0.0039(9)

loop_
_atom_type_symbol
_atom_type_description
_atom_type_scat_dispersion_real
_atom_type_scat_dispersion_imag
_atom_type_scat_source
C C 0.0033 0.0016 'International Tables Vol C Tables 4.2.6.8 and 6.1.1.4'
H H 0.0000 0.0000 'International Tables Vol C Tables 4.2.6.8 and 6.1.1.4'

loop_
_geom_angle_atom_site_label_1
_geom_angle_atom_site_label_2
_geom_angle_atom_site_label_3
_geom_angle
C2 C1 C6 117.06(18)
C2 C1 C7 122.09(17)
C6 C1 C7 120.36(18)
C1 C2 C3 121.28(18)
C1 C2 H2 119.4
C3 C2 H2 119.4
C4 C3 C2 121.15(19)
C4 C3 H3 119.4
C2 C3 H3 119.4
C3 C4 C5 117.61(18)
C3 C4 C26 122.86(18)
C5 C4 C26 119.23(17)
C6 C5 C4 121.14(19)
C6 C5 H5 119.4
C4 C5 H5 119.4
C5 C6 C1 121.74(19)
C5 C6 H6 119.1
C1 C6 H6 119.1
C1 C7 C8 114.33(17)
C1 C7 C19 108.26(16)
C8 C7 C19 101.09(15)
C1 C7 C20 111.72(15)
C8 C7 C20 109.13(16)
C19 C7 C20 111.89(17)
C9 C8 C13 119.79(18)
C9 C8 C7 129.59(17)
C13 C8 C7 110.61(18)
C8 C9 C10 119.21(19)
C8 C9 H9 120.4
C10 C9 H9 120.4
C11 C10 C9 120.7(2)
C11 C10 H10 119.6
C9 C10 H10 119.6
C12 C11 C10 120.5(2)
C12 C11 H11 119.7
C10 C11 H11 119.7
C11 C12 C13 119.17(19)
C11 C12 H12 120.4
C13 C12 H12 120.4
C12 C13 C8 120.6(2)
C12 C13 C14 130.83(19)
C8 C13 C14 108.58(17)
C15 C14 C19 120.7(2)
C15 C14 C13 130.45(19)
C19 C14 C13 108.84(17)
C16 C15 C14 118.5(2)
C16 C15 H15 120.8
C14 C15 H15 120.8
C15 C16 C17 121.1(2)
C15 C16 H16 119.5
C17 C16 H16 119.5
C18 C17 C16 120.3(2)
C18 C17 H17 119.9
C16 C17 H17 119.9
C19 C18 C17 119.2(2)
C19 C18 H18 120.4
C17 C18 H18 120.4
C18 C19 C14 120.14(19)
C18 C19 C7 129.03(18)
C14 C19 C7 110.81(18)
C21 C20 C25 117.86(19)
C21 C20 C7 122.41(18)
C25 C20 C7 119.68(18)
C20 C21 C22 121.2(2)
C20 C21 H21 119.4
C22 C21 H21 119.4
C23 C22 C21 119.6(2)
C23 C22 H22 120.2
C21 C22 H22 120.2
C24 C23 C22 120.1(2)
C24 C23 H23 120.0
C22 C23 H23 120.0
C23 C24 C25 120.1(2)
C23 C24 H24 120.0
C25 C24 H24 120.0
C24 C25 C20 121.2(2)
C24 C25 H25 119.4
C20 C25 H25 119.4
C27 C26 C4 108.69(15)
C27 C26 C38 100.50(15)
C4 C26 C38 112.25(16)
C27 C26 C39 112.21(16)
C4 C26 C39 113.99(16)
C38 C26 C39 108.43(15)
C28 C27 C32 120.51(19)
C28 C27 C26 128.22(18)
C32 C27 C26 111.27(16)
C27 C28 C29 119.06(19)
C27 C28 H28 120.5
C29 C28 H28 120.5
C30 C29 C28 120.4(2)
C30 C29 H29 119.8
C28 C29 H29 119.8
C31 C30 C29 121.2(2)
C31 C30 H30 119.4
C29 C30 H30 119.4
C30 C31 C32 118.3(2)
C30 C31 H31 120.8
C32 C31 H31 120.8
C27 C32 C31 120.44(18)
C27 C32 C33 108.52(18)
C31 C32 C33 131.03(19)
C34 C33 C38 120.6(2)
C34 C33 C32 131.0(2)
C38 C33 C32 108.45(17)
C35 C34 C33 118.7(2)
C35 C34 H34 120.6
C33 C34 H34 120.6
C36 C35 C34 120.7(2)
C36 C35 H35 119.7
C34 C35 H35 119.7
C35 C36 C37 120.6(2)
C35 C36 H36 119.7
C37 C36 H36 119.7
C38 C37 C36 118.9(2)
C38 C37 H37 120.6
C36 C37 H37 120.6
C37 C38 C33 120.53(19)
C37 C38 C26 128.23(19)
C33 C38 C26 111.23(17)
C44 C39 C40 117.56(19)
C44 C39 C26 120.64(19)
C40 C39 C26 121.61(18)
C41 C40 C39 120.9(2)
C41 C40 H40 119.6
C39 C40 H40 119.6
C40 C41 C42 120.7(2)
C40 C41 H41 119.7
C42 C41 H41 119.7
C43 C42 C41 119.2(2)
C43 C42 H42 120.4
C41 C42 H42 120.4
C42 C43 C44 120.0(2)
C42 C43 H43 120.0
C44 C43 H43 120.0
C43 C44 C39 121.6(2)
C43 C44 H44 119.2
C39 C44 H44 119.2

loop_
_geom_bond_atom_site_label_1
_geom_bond_atom_site_label_2
_geom_bond_distance
C1 C2 1.392(3)
C1 C6 1.398(3)
C1 C7 1.527(3)
C2 C3 1.395(3)
C2 H2 0.9500
C3 C4 1.388(3)
C3 H3 0.9500
C4 C5 1.396(3)
C4 C26 1.534(3)
C5 C6 1.378(3)
C5 H5 0.9500
C6 H6 0.9500
C7 C8 1.533(3)
C7 C19 1.537(3)
C7 C20 1.541(3)
C8 C9 1.382(3)
C8 C13 1.407(3)
C9 C10 1.390(3)
C9 H9 0.9500
C10 C11 1.388(3)
C10 H10 0.9500
C11 C12 1.379(3)
C11 H11 0.9500
C12 C13 1.386(3)
C12 H12 0.9500
C13 C14 1.471(3)
C14 C15 1.391(3)
C14 C19 1.396(3)
C15 C16 1.384(3)
C15 H15 0.9500
C16 C17 1.389(3)
C16 H16 0.9500
C17 C18 1.387(3)
C17 H17 0.9500
C18 C19 1.386(3)
C18 H18 0.9500
C20 C21 1.389(3)
C20 C25 1.397(3)
C21 C22 1.390(3)
C21 H21 0.9500
C22 C23 1.385(3)
C22 H22 0.9500
C23 C24 1.376(3)
C23 H23 0.9500
C24 C25 1.380(3)
C24 H24 0.9500
C25 H25 0.9500
C26 C27 1.532(3)
C26 C38 1.536(3)
C26 C39 1.537(3)
C27 C28 1.379(3)
C27 C32 1.397(3)
C28 C29 1.391(3)
C28 H28 0.9500
C29 C30 1.385(3)
C29 H29 0.9500
C30 C31 1.382(3)
C30 H30 0.9500
C31 C32 1.397(3)
C31 H31 0.9500
C32 C33 1.474(3)
C33 C34 1.388(3)
C33 C38 1.396(3)
C34 C35 1.388(3)
C34 H34 0.9500
C35 C36 1.387(3)
C35 H35 0.9500
C36 C37 1.392(3)
C36 H36 0.9500
C37 C38 1.381(3)
C37 H37 0.9500
C39 C44 1.394(3)
C39 C40 1.397(3)
C40 C41 1.384(3)
C40 H40 0.9500
C41 C42 1.389(3)
C41 H41 0.9500
C42 C43 1.381(3)
C42 H42 0.9500
C43 C44 1.387(3)
C43 H43 0.9500
C44 H44 0.9500

loop_
_geom_torsion_atom_site_label_1
_geom_torsion_atom_site_label_2
_geom_torsion_atom_site_label_3
_geom_torsion_atom_site_label_4
_geom_torsion
C6 C1 C2 C3 1.2(3)
C7 C1 C2 C3 -170.89(18)
C1 C2 C3 C4 -0.5(3)
C2 C3 C4 C5 -0.5(3)
C2 C3 C4 C26 173.19(17)
C3 C4 C5 C6 0.9(3)
C26 C4 C5 C6 -173.05(18)
C4 C5 C6 C1 -0.2(3)
C2 C1 C6 C5 -0.8(3)
C7 C1 C6 C5 171.41(19)
C2 C1 C7 C8 -25.9(3)
C6 C1 C7 C8 162.33(18)
C2 C1 C7 C19 85.9(2)
C6 C1 C7 C19 -85.9(2)
C2 C1 C7 C20 -150.43(19)
C6 C1 C7 C20 37.8(3)
C1 C7 C8 C9 -63.0(3)
C19 C7 C8 C9 -179.0(2)
C20 C7 C8 C9 62.9(3)
C1 C7 C8 C13 118.34(19)
C19 C7 C8 C13 2.3(2)
C20 C7 C8 C13 -115.74(18)
C13 C8 C9 C10 -1.2(3)
C7 C8 C9 C10 -179.73(19)
C8 C9 C10 C11 1.5(3)
C9 C10 C11 C12 -0.9(3)
C10 C11 C12 C13 -0.1(3)
C11 C12 C13 C8 0.5(3)
C11 C12 C13 C14 -179.1(2)
C9 C8 C13 C12 0.1(3)
C7 C8 C13 C12 178.96(18)
C9 C8 C13 C14 179.83(18)
C7 C8 C13 C14 -1.3(2)
C12 C13 C14 C15 -1.4(4)
C8 C13 C14 C15 178.9(2)
C12 C13 C14 C19 179.3(2)
C8 C13 C14 C19 -0.3(2)
C19 C14 C15 C16 -1.0(3)
C13 C14 C15 C16 179.8(2)
C14 C15 C16 C17 -1.6(3)
C15 C16 C17 C18 1.6(3)
C16 C17 C18 C19 1.0(3)
C17 C18 C19 C14 -3.5(3)
C17 C18 C19 C7 177.8(2)
C15 C14 C19 C18 3.6(3)
C13 C14 C19 C18 -177.04(18)
C15 C14 C19 C7 -177.48(18)
C13 C14 C19 C7 1.9(2)
C1 C7 C19 C18 55.8(3)
C8 C7 C19 C18 176.3(2)
C20 C7 C19 C18 -67.7(3)
C1 C7 C19 C14 -122.97(18)
C8 C7 C19 C14 -2.5(2)
C20 C7 C19 C14 113.49(19)
C1 C7 C20 C21 -130.3(2)
C8 C7 C20 C21 102.2(2)
C19 C7 C20 C21 -8.8(3)
C1 C7 C20 C25 52.3(2)
C8 C7 C20 C25 -75.1(2)
C19 C7 C20 C25 173.84(18)
C25 C20 C21 C22 0.7(3)
C7 C20 C21 C22 -176.73(18)
C20 C21 C22 C23 0.5(3)
C21 C22 C23 C24 -1.8(3)
C22 C23 C24 C25 1.8(3)
C23 C24 C25 C20 -0.6(3)
C21 C20 C25 C24 -0.6(3)
C7 C20 C25 C24 176.87(18)
C3 C4 C26 C27 -96.5(2)
C5 C4 C26 C27 77.1(2)
C3 C4 C26 C38 153.22(18)
C5 C4 C26 C38 -33.1(2)
C3 C4 C26 C39 29.4(3)
C5 C4 C26 C39 -156.91(18)
C4 C26 C27 C28 60.7(3)
C38 C26 C27 C28 178.7(2)
C39 C26 C27 C28 -66.3(3)
C4 C26 C27 C32 -119.46(18)
C38 C26 C27 C32 -1.5(2)
C39 C26 C27 C32 113.55(18)
C32 C27 C28 C29 -2.6(3)
C26 C27 C28 C29 177.16(19)
C27 C28 C29 C30 1.8(3)
C28 C29 C30 C31 0.2(3)
C29 C30 C31 C32 -1.5(3)
C28 C27 C32 C31 1.4(3)
C26 C27 C32 C31 -178.42(18)
C28 C27 C32 C33 -178.74(18)
C26 C27 C32 C33 1.4(2)
C30 C31 C32 C27 0.6(3)
C30 C31 C32 C33 -179.2(2)
C27 C32 C33 C34 178.4(2)
C31 C32 C33 C34 -1.8(4)
C27 C32 C33 C38 -0.7(2)
C31 C32 C33 C38 179.1(2)
C38 C33 C34 C35 0.6(3)
C32 C33 C34 C35 -178.4(2)
C33 C34 C35 C36 -0.2(3)
C34 C35 C36 C37 -0.7(3)
C35 C36 C37 C38 1.1(3)
C36 C37 C38 C33 -0.6(3)
C36 C37 C38 C26 178.47(19)
C34 C33 C38 C37 -0.2(3)
C32 C33 C38 C37 179.00(18)
C34 C33 C38 C26 -179.47(18)
C32 C33 C38 C26 -0.2(2)
C27 C26 C38 C37 -178.2(2)
C4 C26 C38 C37 -62.8(3)
C39 C26 C38 C37 64.0(3)
C27 C26 C38 C33 1.0(2)
C4 C26 C38 C33 116.34(19)
C39 C26 C38 C33 -116.84(19)
C27 C26 C39 C44 -16.9(2)
C4 C26 C39 C44 -140.96(18)
C38 C26 C39 C44 93.2(2)
C27 C26 C39 C40 168.36(17)
C4 C26 C39 C40 44.3(2)
C38 C26 C39 C40 -81.5(2)
C44 C39 C40 C41 -0.4(3)
C26 C39 C40 C41 174.50(17)
C39 C40 C41 C42 -0.4(3)
C40 C41 C42 C43 0.9(3)
C41 C42 C43 C44 -0.4(3)
C42 C43 C44 C39 -0.5(3)
C40 C39 C44 C43 0.9(3)
C26 C39 C44 C43 -174.08(17)

loop_
_cod_related_entry_id
_cod_related_entry_database
_cod_related_entry_code
1 ChemSpider 30658426
